data_7218624
loop_
_publ_author_name
'Vidal-Ferran, Anton'
'Fern\'andez-P\'erez, H\'ector'
'Etayo, Pablo'
'N\'u\~nez-Rico, Jos\'e Luis'
'Bugga, Balakrishna'

_publ_section_title
;
 Ring-opening of Enantiomerically Pure Oxa-containing Heterocycles with
 Phosphorus Nucleophiles
;
_journal_name_full 'RSC Adv.'
_journal_paper_doi 10.1039/C4RA10432C
_journal_year 2014
_chemical_absolute_configuration ad
_chemical_formula_sum 'C22 H26 B O2 P'
_chemical_formula_weight 364.21
_chemical_name_systematic
;
?
;
_space_group_IT_number 19
_symmetry_cell_setting orthorhombic
_symmetry_space_group_name_Hall 'P 2ac 2ab'
_symmetry_space_group_name_H-M 'P 21 21 21'
_atom_sites_solution_hydrogens geom
_atom_sites_solution_primary direct
_atom_sites_solution_secondary difmap
_audit_creation_method SHELXL-97
_cell_angle_alpha 90.00
_cell_angle_beta 90.00
_cell_angle_gamma 90.00
_cell_formula_units_Z 12
_cell_length_a 14.456(3)
_cell_length_b 15.0089(18)
_cell_length_c 28.280(4)
_cell_measurement_reflns_used 5171
_cell_measurement_temperature 100(2)
_cell_measurement_theta_max 28.31
_cell_measurement_theta_min 2.58
_cell_volume 6135.9(17)
_computing_cell_refinement 'Bruker APEX2 v2011.4-0'
_computing_data_collection 'Bruker APEX2 v2011.4-0'
_computing_data_reduction 'Bruker SAINT V7.60A'
_computing_molecular_graphics 'Bruker SHELXTL'
_computing_publication_material 'Bruker SHELXTL'
_computing_structure_refinement 'SHELXL-97 (Sheldrick, 2008)'
_computing_structure_solution 'SHELXS-97 (Sheldrick, 2008)'
_diffrn_ambient_temperature 100(2)
_diffrn_detector_area_resol_mean 512
_diffrn_detector_type '4K CCD area detector APEX II'
_diffrn_measured_fraction_theta_full 0.990
_diffrn_measured_fraction_theta_max 0.957
_diffrn_measurement_device_type 'Kappa 4-axis goniometer bruker-nonius'
_diffrn_measurement_method
;
Fullsphere data collection, phi and omega scans
;
_diffrn_measurement_specimen_support 'magnetic support whith MicroMount'
_diffrn_radiation_monochromator 'Multilayer Montel 200 mirrors'
_diffrn_radiation_type MoK\a
_diffrn_radiation_wavelength 0.71073
_diffrn_reflns_av_R_equivalents 0.0495
_diffrn_reflns_av_sigmaI/netI 0.0905
_diffrn_reflns_limit_h_max 20
_diffrn_reflns_limit_h_min -17
_diffrn_reflns_limit_k_max 21
_diffrn_reflns_limit_k_min -20
_diffrn_reflns_limit_l_max 36
_diffrn_reflns_limit_l_min -36
_diffrn_reflns_number 28811
_diffrn_reflns_theta_full 25.00
_diffrn_reflns_theta_max 30.52
_diffrn_reflns_theta_min 1.44
_diffrn_source 'rotating anode X-ray tube'
_diffrn_source_current 70
_diffrn_source_power 50
_diffrn_source_size '3 mm x 0.3 mm fine focus'
_diffrn_source_type 'Bruker-Nonius FR 591'
_exptl_absorpt_coefficient_mu 0.147
_exptl_absorpt_correction_T_max 0.9971
_exptl_absorpt_correction_T_min 0.9855
_exptl_absorpt_correction_type empirical
_exptl_absorpt_process_details
;
SADABS Version 2008/1 Bruker-Nonius
Blessing, Acta Cryst. (1995) A51 33-38
;
_exptl_crystal_colour colourless
_exptl_crystal_density_diffrn 1.183
_exptl_crystal_density_method 'not measured'
_exptl_crystal_description Block
_exptl_crystal_F_000 2328
_exptl_crystal_size_max 0.10
_exptl_crystal_size_mid 0.10
_exptl_crystal_size_min 0.02
_refine_diff_density_max 0.277
_refine_diff_density_min -0.314
_refine_diff_density_rms 0.064
_refine_ls_abs_structure_details 'Flack H D (1983), Acta Cryst. A39, 876-881'
_refine_ls_abs_structure_Flack -0.07(7)
_refine_ls_extinction_method none
_refine_ls_goodness_of_fit_ref 1.007
_refine_ls_hydrogen_treatment noref
_refine_ls_matrix_type full
_refine_ls_number_parameters 706
_refine_ls_number_reflns 16496
_refine_ls_number_restraints 0
_refine_ls_restrained_S_all 1.007
_refine_ls_R_factor_all 0.1022
_refine_ls_R_factor_gt 0.0514
_refine_ls_shift/su_max 0.001
_refine_ls_shift/su_mean 0.000
_refine_ls_structure_factor_coef Fsqd
_refine_ls_weighting_details 'calc w=1/[\s^2^(Fo^2^)+(0.0498P)^2^+0.2287P] where P=(Fo^2^+2Fc^2^)/3'
_refine_ls_weighting_scheme calc
_refine_ls_wR_factor_gt 0.1031
_refine_ls_wR_factor_ref 0.1278
_reflns_number_gt 11016
_reflns_number_total 16496
_reflns_threshold_expression >2sigma(I)
_cod_data_source_file c4ra10432c2.cif
_cod_data_source_block 06_pe677f50-b_0m
_cod_depositor_comments
;
The following automatic conversions were performed:
'_diffrn_measurement_specimen_suppport' tag replaced with
'_diffrn_measurement_specimen_support'.

Automatic conversion script
Id: cif_correct_tags 1440 2010-10-19 06:21:57Z saulius 

The following automatic conversions were performed:

'_symmetry_cell_setting' value 'Orthorhombic' changed to
'orthorhombic' according to
/usr/data/users/saulius/crontab/automatic-downloads/rss-feeds/RSC/lib/dictionaries/cif_core.dic
dictionary named 'cif_core.dic' version 2.4.2 from 2011-04-26.

Automatic conversion script
Id: cif_fix_values 2827 2014-09-09 07:05:25Z andrius 
;
_cod_original_cell_volume 6135.8(17)
_cod_original_sg_symbol_H-M P2(1)2(1)2(1)
_cod_database_code 7218624

loop_
_symmetry_equiv_pos_as_xyz
'x, y, z'
'-x+1/2, -y, z+1/2'
'-x, y+1/2, -z+1/2'
'x+1/2, -y+1/2, -z'

loop_
_atom_site_label
_atom_site_type_symbol
_atom_site_fract_x
_atom_site_fract_y
_atom_site_fract_z
_atom_site_U_iso_or_equiv
_atom_site_adp_type
_atom_site_occupancy
_atom_site_symmetry_multiplicity
_atom_site_calc_flag
_atom_site_refinement_flags
P1A P 0.48492(4) -0.06203(3) 0.342298(17) 0.01947(11) Uani 1 1 d .
O1A O 0.27490(10) -0.07850(9) 0.31264(5) 0.0311(4) Uani 1 1 d .
H1AO H 0.2293 -0.0764 0.2943 0.047 Uiso 1 1 d R
O2A O 0.34631(10) 0.11155(8) 0.41834(4) 0.0245(3) Uani 1 1 d .
C1A C 0.37976(14) -0.00039(12) 0.36055(6) 0.0190(4) Uani 1 1 d .
H1A H 0.3488 -0.0353 0.3862 0.023 Uiso 1 1 calc R
C2A C 0.40908(14) 0.08980(12) 0.38142(7) 0.0213(5) Uani 1 1 d .
H19 H 0.4729 0.0860 0.3940 0.026 Uiso 1 1 calc R
H20 H 0.4076 0.1364 0.3566 0.026 Uiso 1 1 calc R
C3A C 0.34863(19) 0.20432(13) 0.42896(8) 0.0397(7) Uani 1 1 d .
H21 H 0.4115 0.2214 0.4382 0.060 Uiso 1 1 calc R
H22 H 0.3059 0.2170 0.4550 0.060 Uiso 1 1 calc R
H23 H 0.3300 0.2384 0.4010 0.060 Uiso 1 1 calc R
C4A C 0.31083(14) 0.00890(12) 0.31932(7) 0.0214(5) Uani 1 1 d .
H4A H 0.3453 0.0272 0.2902 0.026 Uiso 1 1 calc R
C5A C 0.23615(14) 0.07697(13) 0.32948(6) 0.0220(5) Uani 1 1 d .
C6A C 0.23988(15) 0.16185(13) 0.30926(7) 0.0265(5) Uani 1 1 d .
H6A H 0.2872 0.1756 0.2871 0.032 Uiso 1 1 calc R
C7A C 0.17515(16) 0.22615(14) 0.32117(7) 0.0324(6) Uani 1 1 d .
H7A H 0.1786 0.2836 0.3072 0.039 Uiso 1 1 calc R
C8A C 0.10597(17) 0.20746(15) 0.35304(8) 0.0357(6) Uani 1 1 d .
H8A H 0.0625 0.2521 0.3615 0.043 Uiso 1 1 calc R
C9A C 0.10005(16) 0.12316(16) 0.37272(7) 0.0320(6) Uani 1 1 d .
H9A H 0.0519 0.1098 0.3945 0.038 Uiso 1 1 calc R
C10A C 0.16445(15) 0.05802(14) 0.36070(6) 0.0256(5) Uani 1 1 d .
H10A H 0.1594 0.0001 0.3740 0.031 Uiso 1 1 calc R
C11A C 0.46139(14) -0.17874(12) 0.33118(6) 0.0194(4) Uani 1 1 d .
C12A C 0.39301(15) -0.22688(13) 0.35479(7) 0.0262(5) Uani 1 1 d .
H12A H 0.3510 -0.1972 0.3753 0.031 Uiso 1 1 calc R
C13A C 0.38662(16) -0.31864(13) 0.34820(8) 0.0305(5) Uani 1 1 d .
H13A H 0.3401 -0.3514 0.3643 0.037 Uiso 1 1 calc R
C14A C 0.44737(16) -0.36243(14) 0.31847(7) 0.0297(5) Uani 1 1 d .
H14A H 0.4424 -0.4250 0.3143 0.036 Uiso 1 1 calc R
C15A C 0.51497(18) -0.31552(14) 0.29495(8) 0.0350(6) Uani 1 1 d .
H15A H 0.5565 -0.3458 0.2745 0.042 Uiso 1 1 calc R
C16A C 0.52267(16) -0.22333(14) 0.30107(7) 0.0289(5) Uani 1 1 d .
H16A H 0.5694 -0.1911 0.2848 0.035 Uiso 1 1 calc R
C17A C 0.55332(14) -0.06489(13) 0.39630(7) 0.0230(5) Uani 1 1 d .
C18A C 0.64679(15) -0.04529(15) 0.39524(8) 0.0353(6) Uani 1 1 d .
H18A H 0.6757 -0.0312 0.3660 0.042 Uiso 1 1 calc R
C19A C 0.69853(18) -0.04597(17) 0.43635(9) 0.0478(7) Uani 1 1 d .
H19A H 0.7629 -0.0333 0.4352 0.057 Uiso 1 1 calc R
C20A C 0.65723(17) -0.06496(15) 0.47892(8) 0.0410(6) Uani 1 1 d .
H20A H 0.6928 -0.0643 0.5072 0.049 Uiso 1 1 calc R
C21A C 0.56440(17) -0.08498(16) 0.48064(8) 0.0391(6) Uani 1 1 d .
H21A H 0.5360 -0.0984 0.5101 0.047 Uiso 1 1 calc R
C22A C 0.51230(16) -0.08559(14) 0.43956(7) 0.0298(5) Uani 1 1 d .
H22A H 0.4484 -0.1002 0.4408 0.036 Uiso 1 1 calc R
B1A B 0.5451(2) -0.00504(18) 0.29031(9) 0.0348(7) Uani 1 1 d .
H1B1 H 0.6063 -0.0316 0.2855 0.042 Uiso 1 1 d R
H2B1 H 0.5519 0.0587 0.2971 0.042 Uiso 1 1 d R
H3B1 H 0.5077 -0.0129 0.2617 0.042 Uiso 1 1 d R
P1C P 0.51312(4) 0.44161(3) 0.480133(18) 0.02207(12) Uani 1 1 d .
O1C O 0.66631(10) 0.61915(9) 0.41165(4) 0.0237(3) Uani 1 1 d .
O2C O 0.76519(10) 0.44638(9) 0.49222(5) 0.0310(4) Uani 1 1 d .
H2C H 0.7997 0.4391 0.5158 0.047 Uiso 1 1 d R
C1C C 0.62002(14) 0.49984(12) 0.46257(7) 0.0199(4) Uani 1 1 d .
H1C H 0.6495 0.4639 0.4369 0.024 Uiso 1 1 calc R
C2C C 0.59256(14) 0.58962(12) 0.44108(7) 0.0207(5) Uani 1 1 d .
H29 H 0.5353 0.5830 0.4222 0.025 Uiso 1 1 calc R
H30 H 0.5810 0.6336 0.4665 0.025 Uiso 1 1 calc R
C3C C 0.66446(17) 0.71348(13) 0.40464(7) 0.0321(6) Uani 1 1 d .
H31 H 0.6053 0.7306 0.3903 0.048 Uiso 1 1 calc R
H32 H 0.7153 0.7308 0.3836 0.048 Uiso 1 1 calc R
H33 H 0.6715 0.7436 0.4352 0.048 Uiso 1 1 calc R
C4C C 0.69040(14) 0.50439(12) 0.50455(7) 0.0213(5) Uani 1 1 d .
H4C H 0.6595 0.4800 0.5334 0.026 Uiso 1 1 calc R
C5C C 0.72511(15) 0.59767(13) 0.51577(7) 0.0231(5) Uani 1 1 d .
C6C C 0.67861(16) 0.65039(14) 0.54857(7) 0.0291(5) Uani 1 1 d .
H6C H 0.6258 0.6276 0.5645 0.035 Uiso 1 1 calc R
C7C C 0.70931(18) 0.73643(15) 0.55807(8) 0.0367(6) Uani 1 1 d .
H7C H 0.6767 0.7724 0.5801 0.044 Uiso 1 1 calc R
C8C C 0.78703(18) 0.76999(15) 0.53559(8) 0.0373(6) Uani 1 1 d .
H8C H 0.8079 0.8287 0.5423 0.045 Uiso 1 1 calc R
C9C C 0.83401(17) 0.71747(15) 0.50333(8) 0.0352(6) Uani 1 1 d .
H9C H 0.8874 0.7402 0.4879 0.042 Uiso 1 1 calc R
C10C C 0.80359(15) 0.63166(14) 0.49341(7) 0.0289(5) Uani 1 1 d .
H10C H 0.8364 0.5960 0.4713 0.035 Uiso 1 1 calc R
C11C C 0.54284(14) 0.32931(12) 0.49845(7) 0.0205(5) Uani 1 1 d .
C12C C 0.62048(18) 0.28519(14) 0.48281(8) 0.0385(6) Uani 1 1 d .
H12C H 0.6638 0.3151 0.4632 0.046 Uiso 1 1 calc R
C13C C 0.63580(19) 0.19671(15) 0.49570(9) 0.0435(7) Uani 1 1 d .
H13C H 0.6898 0.1668 0.4850 0.052 Uiso 1 1 calc R
C14C C 0.57343(17) 0.15279(14) 0.52374(8) 0.0349(6) Uani 1 1 d .
H14C H 0.5837 0.0923 0.5322 0.042 Uiso 1 1 calc R
C15C C 0.49629(18) 0.19649(15) 0.53951(8) 0.0387(6) Uani 1 1 d .
H15C H 0.4531 0.1662 0.5591 0.046 Uiso 1 1 calc R
C16C C 0.48082(17) 0.28435(14) 0.52716(7) 0.0316(5) Uani 1 1 d .
H16C H 0.4272 0.3141 0.5385 0.038 Uiso 1 1 calc R
C17C C 0.44677(14) 0.42774(13) 0.42610(7) 0.0241(5) Uani 1 1 d .
C18C C 0.48797(16) 0.39728(13) 0.38449(7) 0.0270(5) Uani 1 1 d .
H18C H 0.5519 0.3827 0.3840 0.032 Uiso 1 1 calc R
C19C C 0.43493(16) 0.38830(15) 0.34365(8) 0.0352(6) Uani 1 1 d .
H19C H 0.4628 0.3681 0.3152 0.042 Uiso 1 1 calc R
C20C C 0.34111(18) 0.40883(15) 0.34453(9) 0.0443(7) Uani 1 1 d .
H20C H 0.3053 0.4035 0.3165 0.053 Uiso 1 1 calc R
C21C C 0.30023(17) 0.43667(15) 0.38555(9) 0.0436(7) Uani 1 1 d .
H21C H 0.2357 0.4488 0.3862 0.052 Uiso 1 1 calc R
C22C C 0.35258(15) 0.44717(14) 0.42609(8) 0.0336(6) Uani 1 1 d .
H22C H 0.3240 0.4679 0.4543 0.040 Uiso 1 1 calc R
B1C B 0.44616(19) 0.50542(18) 0.52765(10) 0.0391(7) Uani 1 1 d .
H1BX H 0.3906 0.4718 0.5363 0.047 Uiso 1 1 d R
H2BX H 0.4282 0.5640 0.5154 0.047 Uiso 1 1 d R
H3BX H 0.4854 0.5132 0.5556 0.047 Uiso 1 1 d R
P1D P 0.97030(4) 0.56213(3) 0.329303(16) 0.01797(11) Uani 1 1 d .
O1D O 0.86549(10) 0.38102(9) 0.24679(5) 0.0244(3) Uani 1 1 d .
O2D O 0.72827(10) 0.55746(10) 0.32199(5) 0.0348(4) Uani 1 1 d .
H2D H 0.7078 0.5867 0.3451 0.052 Uiso 1 1 d R
C1D C 0.87579(13) 0.49497(12) 0.30445(7) 0.0181(4) Uani 1 1 d .
H1D H 0.8545 0.5267 0.2753 0.022 Uiso 1 1 calc R
C2D C 0.91485(14) 0.40526(12) 0.28808(7) 0.0192(4) Uani 1 1 d .
H34 H 0.9817 0.4107 0.2811 0.023 Uiso 1 1 calc R
H35 H 0.9065 0.3596 0.3130 0.023 Uiso 1 1 calc R
C3D C 0.88673(18) 0.29319(14) 0.23096(8) 0.0388(6) Uani 1 1 d .
H36 H 0.9529 0.2891 0.2238 0.058 Uiso 1 1 calc R
H37 H 0.8509 0.2799 0.2024 0.058 Uiso 1 1 calc R
H38 H 0.8710 0.2502 0.2558 0.058 Uiso 1 1 calc R
C4D C 0.79119(13) 0.49164(13) 0.33853(7) 0.0224(5) Uani 1 1 d .
H4D H 0.8122 0.5084 0.3710 0.027 Uiso 1 1 calc R
C5D C 0.74648(14) 0.40117(13) 0.34061(7) 0.0227(5) Uani 1 1 d .
C6D C 0.76902(17) 0.34208(15) 0.37649(8) 0.0344(6) Uani 1 1 d .
H6D H 0.8099 0.3609 0.4008 0.041 Uiso 1 1 calc R
C7D C 0.7337(2) 0.25663(16) 0.37789(10) 0.0558(8) Uani 1 1 d .
H7D H 0.7516 0.2171 0.4025 0.067 Uiso 1 1 calc R
C8D C 0.6724(2) 0.22882(17) 0.34361(10) 0.0659(9) Uani 1 1 d .
H8D H 0.6468 0.1705 0.3447 0.079 Uiso 1 1 calc R
C9D C 0.64868(18) 0.28627(19) 0.30789(9) 0.0560(8) Uani 1 1 d .
H9D H 0.6070 0.2672 0.2840 0.067 Uiso 1 1 calc R
C10D C 0.68469(16) 0.37193(17) 0.30617(7) 0.0345(6) Uani 1 1 d .
H10D H 0.6670 0.4109 0.2813 0.041 Uiso 1 1 calc R
C11D C 0.92697(14) 0.67391(12) 0.33851(7) 0.0206(5) Uani 1 1 d .
C12D C 0.87396(15) 0.71815(13) 0.30449(7) 0.0256(5) Uani 1 1 d .
H12D H 0.8548 0.6877 0.2767 0.031 Uiso 1 1 calc R
C13D C 0.84930(16) 0.80673(14) 0.31133(8) 0.0329(6) Uani 1 1 d .
H13D H 0.8134 0.8367 0.2881 0.039 Uiso 1 1 calc R
C14D C 0.87684(17) 0.85137(14) 0.35172(8) 0.0348(6) Uani 1 1 d .
H14D H 0.8610 0.9123 0.3559 0.042 Uiso 1 1 calc R
C15D C 0.92727(18) 0.80745(15) 0.38586(8) 0.0356(6) Uani 1 1 d .
H15D H 0.9446 0.8375 0.4141 0.043 Uiso 1 1 calc R
C16D C 0.95279(16) 0.71931(14) 0.37906(7) 0.0289(5) Uani 1 1 d .
H16D H 0.9884 0.6897 0.4025 0.035 Uiso 1 1 calc R
C17D C 1.05401(13) 0.56911(12) 0.28172(6) 0.0184(4) Uani 1 1 d .
C18D C 1.14764(14) 0.56358(13) 0.29278(7) 0.0252(5) Uani 1 1 d .
H18D H 1.1662 0.5586 0.3249 0.030 Uiso 1 1 calc R
C19D C 1.21427(15) 0.56522(15) 0.25751(7) 0.0307(5) Uani 1 1 d .
H19D H 1.2780 0.5625 0.2655 0.037 Uiso 1 1 calc R
C20D C 1.18758(16) 0.57086(14) 0.21065(7) 0.0307(5) Uani 1 1 d .
H20D H 1.2329 0.5704 0.1863 0.037 Uiso 1 1 calc R
C21D C 1.09492(15) 0.57721(14) 0.19929(7) 0.0290(5) Uani 1 1 d .
H21D H 1.0767 0.5819 0.1671 0.035 Uiso 1 1 calc R
C22D C 1.02853(15) 0.57676(13) 0.23439(6) 0.0235(5) Uani 1 1 d .
H22D H 0.9650 0.5817 0.2262 0.028 Uiso 1 1 calc R
B1D B 1.02159(18) 0.50925(17) 0.38510(8) 0.0271(6) Uani 1 1 d .
H10 H 1.0721 0.5467 0.3970 0.033 Uiso 1 1 d R
H11 H 1.0456 0.4499 0.3775 0.033 Uiso 1 1 d R
H12 H 0.9734 0.5041 0.4093 0.033 Uiso 1 1 d R

loop_
_atom_site_aniso_label
_atom_site_aniso_U_11
_atom_site_aniso_U_22
_atom_site_aniso_U_33
_atom_site_aniso_U_23
_atom_site_aniso_U_13
_atom_site_aniso_U_12
P1A 0.0220(3) 0.0175(2) 0.0188(2) 0.0021(2) 0.0025(2) -0.0015(2)
O1A 0.0394(9) 0.0207(7) 0.0332(8) -0.0047(6) -0.0182(7) 0.0005(6)
O2A 0.0357(9) 0.0170(6) 0.0208(7) -0.0040(5) 0.0019(7) -0.0026(6)
C1A 0.0229(10) 0.0158(8) 0.0184(10) -0.0001(7) -0.0003(8) -0.0008(8)
C2A 0.0236(11) 0.0183(9) 0.0221(10) -0.0006(7) -0.0008(9) -0.0009(8)
C3A 0.0725(18) 0.0187(10) 0.0280(12) -0.0050(9) 0.0116(12) -0.0040(11)
C4A 0.0270(11) 0.0201(9) 0.0170(10) -0.0012(8) -0.0053(9) -0.0007(8)
C5A 0.0278(11) 0.0220(10) 0.0162(10) -0.0018(7) -0.0071(8) 0.0004(8)
C6A 0.0311(12) 0.0248(10) 0.0235(11) 0.0020(8) -0.0066(9) -0.0020(9)
C7A 0.0425(13) 0.0234(10) 0.0314(12) -0.0009(9) -0.0107(11) 0.0054(10)
C8A 0.0389(14) 0.0373(12) 0.0311(13) -0.0082(10) -0.0086(11) 0.0132(11)
C9A 0.0301(13) 0.0464(14) 0.0196(11) -0.0025(9) -0.0032(10) 0.0045(11)
C10A 0.0317(12) 0.0280(10) 0.0172(10) 0.0039(8) -0.0059(8) 0.0006(10)
C11A 0.0238(10) 0.0187(9) 0.0158(9) 0.0013(7) -0.0017(8) 0.0016(8)
C12A 0.0288(12) 0.0231(10) 0.0268(11) -0.0002(8) 0.0044(9) 0.0006(9)
C13A 0.0385(13) 0.0207(10) 0.0322(12) 0.0005(9) 0.0038(11) -0.0023(9)
C14A 0.0416(13) 0.0190(10) 0.0285(11) -0.0041(8) -0.0072(10) 0.0016(9)
C15A 0.0432(14) 0.0299(11) 0.0320(12) -0.0115(9) 0.0052(11) 0.0061(11)
C16A 0.0343(13) 0.0268(10) 0.0254(11) -0.0011(8) 0.0062(10) -0.0034(10)
C17A 0.0251(11) 0.0168(9) 0.0270(10) -0.0013(8) -0.0010(8) -0.0018(8)
C18A 0.0231(12) 0.0359(13) 0.0469(14) -0.0033(10) -0.0001(11) -0.0043(10)
C19A 0.0264(13) 0.0446(15) 0.0724(18) -0.0137(13) -0.0186(13) -0.0009(11)
C20A 0.0466(14) 0.0310(11) 0.0454(13) -0.0133(11) -0.0271(12) 0.0089(12)
C21A 0.0446(15) 0.0418(14) 0.0309(12) -0.0012(10) -0.0118(11) 0.0059(11)
C22A 0.0257(12) 0.0373(12) 0.0263(11) 0.0018(9) -0.0035(10) 0.0006(10)
B1A 0.0453(17) 0.0296(13) 0.0295(14) 0.0065(10) 0.0143(12) -0.0034(12)
P1C 0.0241(3) 0.0161(2) 0.0260(3) -0.0013(2) 0.0065(2) 0.0007(2)
O1C 0.0279(8) 0.0179(6) 0.0254(7) 0.0053(5) 0.0006(6) -0.0007(6)
O2C 0.0340(9) 0.0269(8) 0.0322(8) -0.0028(6) -0.0103(7) 0.0106(7)
C1C 0.0232(11) 0.0156(8) 0.0208(10) -0.0004(7) 0.0015(8) -0.0012(8)
C2C 0.0222(11) 0.0168(9) 0.0230(10) 0.0015(7) -0.0001(8) -0.0001(8)
C3C 0.0417(14) 0.0191(10) 0.0356(12) 0.0074(9) -0.0025(11) -0.0018(10)
C4C 0.0263(11) 0.0177(9) 0.0200(10) 0.0001(8) -0.0008(9) 0.0018(8)
C5C 0.0299(12) 0.0204(9) 0.0189(10) 0.0030(7) -0.0057(9) 0.0009(9)
C6C 0.0337(13) 0.0254(10) 0.0282(11) -0.0021(9) -0.0049(10) 0.0015(9)
C7C 0.0482(16) 0.0274(11) 0.0346(13) -0.0067(9) -0.0145(11) 0.0061(11)
C8C 0.0536(16) 0.0218(10) 0.0366(13) 0.0064(9) -0.0216(12) -0.0062(11)
C9C 0.0397(14) 0.0358(12) 0.0300(12) 0.0119(10) -0.0118(11) -0.0120(11)
C10C 0.0329(13) 0.0294(11) 0.0245(11) 0.0060(9) -0.0068(10) -0.0023(10)
C11C 0.0293(12) 0.0156(8) 0.0168(9) -0.0001(7) 0.0013(8) -0.0033(8)
C12C 0.0483(15) 0.0217(11) 0.0454(14) 0.0076(10) 0.0225(12) 0.0046(10)
C13C 0.0560(17) 0.0226(11) 0.0518(15) 0.0061(10) 0.0190(13) 0.0086(11)
C14C 0.0595(16) 0.0166(9) 0.0287(12) 0.0062(9) 0.0054(12) -0.0028(10)
C15C 0.0486(16) 0.0313(12) 0.0364(13) 0.0109(9) 0.0113(12) -0.0072(11)
C16C 0.0359(13) 0.0300(11) 0.0290(11) 0.0051(9) 0.0086(11) 0.0019(10)
C17C 0.0214(11) 0.0172(9) 0.0337(11) 0.0035(8) 0.0014(9) -0.0006(8)
C18C 0.0229(11) 0.0259(10) 0.0321(11) 0.0040(8) -0.0038(10) -0.0064(9)
C19C 0.0385(14) 0.0341(12) 0.0329(12) 0.0085(10) -0.0098(11) -0.0117(10)
C20C 0.0435(15) 0.0326(12) 0.0569(15) 0.0194(11) -0.0283(13) -0.0126(11)
C21C 0.0249(12) 0.0275(11) 0.0784(18) 0.0171(13) -0.0116(13) -0.0009(10)
C22C 0.0247(12) 0.0228(10) 0.0533(14) 0.0025(10) -0.0008(11) 0.0032(9)
B1C 0.0410(16) 0.0252(12) 0.0511(17) -0.0088(12) 0.0218(14) 0.0028(12)
P1D 0.0205(3) 0.0159(2) 0.0176(2) 0.00121(18) -0.00193(19) -0.0010(2)
O1D 0.0303(9) 0.0190(7) 0.0240(7) -0.0060(6) -0.0049(6) 0.0065(6)
O2D 0.0273(8) 0.0271(8) 0.0501(9) 0.0096(7) 0.0111(7) 0.0085(7)
C1D 0.0185(10) 0.0140(8) 0.0218(10) -0.0028(7) 0.0001(8) 0.0007(7)
C2D 0.0185(10) 0.0167(9) 0.0225(10) -0.0007(7) -0.0010(8) 0.0010(8)
C3D 0.0496(15) 0.0227(11) 0.0440(14) -0.0137(10) -0.0073(12) 0.0109(11)
C4D 0.0204(10) 0.0207(9) 0.0262(11) -0.0022(8) -0.0006(9) 0.0006(8)
C5D 0.0241(11) 0.0224(9) 0.0217(10) -0.0017(8) 0.0068(9) -0.0014(8)
C6D 0.0462(15) 0.0274(11) 0.0297(12) 0.0039(9) 0.0090(11) 0.0054(11)
C7D 0.078(2) 0.0280(13) 0.0609(17) 0.0113(12) 0.0391(16) 0.0101(13)
C8D 0.080(2) 0.0303(13) 0.088(2) -0.0240(14) 0.0559(18) -0.0209(14)
C9D 0.0411(15) 0.0664(17) 0.0605(17) -0.0411(14) 0.0284(13) -0.0313(13)
C10D 0.0290(13) 0.0500(14) 0.0245(12) -0.0104(10) 0.0075(10) -0.0127(11)
C11D 0.0242(11) 0.0166(9) 0.0209(10) -0.0011(7) 0.0055(8) -0.0039(8)
C12D 0.0332(12) 0.0213(10) 0.0224(11) -0.0018(8) 0.0002(9) 0.0004(9)
C13D 0.0385(14) 0.0243(11) 0.0357(13) 0.0067(9) 0.0060(11) 0.0068(10)
C14D 0.0457(15) 0.0182(10) 0.0407(13) -0.0035(9) 0.0139(11) 0.0008(10)
C15D 0.0491(15) 0.0254(11) 0.0324(13) -0.0081(9) 0.0003(11) -0.0072(11)
C16D 0.0365(13) 0.0279(11) 0.0223(11) -0.0020(9) -0.0011(10) -0.0045(10)
C17D 0.0219(10) 0.0139(8) 0.0195(9) 0.0001(7) 0.0004(8) -0.0010(8)
C18D 0.0243(11) 0.0236(10) 0.0277(11) 0.0044(9) 0.0002(9) -0.0001(9)
C19D 0.0190(11) 0.0328(11) 0.0402(13) 0.0006(10) 0.0036(9) 0.0003(10)
C20D 0.0313(12) 0.0280(11) 0.0328(12) 0.0002(9) 0.0139(10) 0.0034(10)
C21D 0.0337(13) 0.0319(12) 0.0214(11) -0.0022(9) 0.0065(9) 0.0001(10)
C22D 0.0230(11) 0.0248(10) 0.0229(10) -0.0017(8) 0.0013(9) 0.0005(9)
B1D 0.0295(14) 0.0323(12) 0.0194(12) 0.0057(9) -0.0036(11) 0.0028(11)

loop_
_atom_type_symbol
_atom_type_description
_atom_type_scat_dispersion_real
_atom_type_scat_dispersion_imag
_atom_type_scat_source
C C 0.0033 0.0016 'International Tables Vol C Tables 4.2.6.8 and 6.1.1.4'
H H 0.0000 0.0000 'International Tables Vol C Tables 4.2.6.8 and 6.1.1.4'
B B 0.0013 0.0007 'International Tables Vol C Tables 4.2.6.8 and 6.1.1.4'
O O 0.0106 0.0060 'International Tables Vol C Tables 4.2.6.8 and 6.1.1.4'
P P 0.1023 0.0942 'International Tables Vol C Tables 4.2.6.8 and 6.1.1.4'

loop_
_geom_angle_atom_site_label_1
_geom_angle_atom_site_label_2
_geom_angle_atom_site_label_3
_geom_angle
C11A P1A C17A 103.00(9)
C11A P1A C1A 112.15(9)
C17A P1A C1A 102.93(9)
C11A P1A B1A 112.63(10)
C17A P1A B1A 114.15(11)
C1A P1A B1A 111.36(11)
C2A O2A C3A 111.37(15)
C2A C1A C4A 112.93(15)
C2A C1A P1A 108.70(13)
C4A C1A P1A 111.42(13)
O2A C2A C1A 107.97(15)
O1A C4A C5A 112.76(16)
O1A C4A C1A 104.66(15)
C5A C4A C1A 112.27(15)
C10A C5A C6A 118.35(19)
C10A C5A C4A 120.91(17)
C6A C5A C4A 120.68(18)
C7A C6A C5A 120.6(2)
C8A C7A C6A 120.6(2)
C7A C8A C9A 119.6(2)
C8A C9A C10A 120.1(2)
C5A C10A C9A 120.6(2)
C12A C11A C16A 119.50(18)
C12A C11A P1A 123.42(15)
C16A C11A P1A 116.69(15)
C13A C12A C11A 119.7(2)
C14A C13A C12A 120.6(2)
C15A C14A C13A 120.1(2)
C14A C15A C16A 120.2(2)
C15A C16A C11A 119.9(2)
C18A C17A C22A 118.8(2)
C18A C17A P1A 120.49(16)
C22A C17A P1A 120.69(16)
C19A C18A C17A 120.6(2)
C20A C19A C18A 120.2(2)
C19A C20A C21A 120.0(2)
C20A C21A C22A 120.2(2)
C21A C22A C17A 120.2(2)
C11C P1C C17C 104.99(9)
C11C P1C C1C 108.58(9)
C17C P1C C1C 105.69(9)
C11C P1C B1C 112.60(11)
C17C P1C B1C 112.41(11)
C1C P1C B1C 112.08(11)
C2C O1C C3C 112.06(15)
C2C C1C C4C 115.56(16)
C2C C1C P1C 107.87(14)
C4C C1C P1C 111.18(13)
O1C C2C C1C 108.19(15)
O2C C4C C5C 111.20(16)
O2C C4C C1C 106.24(15)
C5C C4C C1C 114.39(15)
C6C C5C C10C 119.12(19)
C6C C5C C4C 120.20(19)
C10C C5C C4C 120.68(18)
C7C C6C C5C 120.1(2)
C8C C7C C6C 120.5(2)
C9C C8C C7C 119.6(2)
C8C C9C C10C 120.4(2)
C9C C10C C5C 120.3(2)
C12C C11C C16C 118.81(19)
C12C C11C P1C 123.25(15)
C16C C11C P1C 117.80(16)
C11C C12C C13C 120.2(2)
C14C C13C C12C 120.3(2)
C15C C14C C13C 119.6(2)
C14C C15C C16C 120.4(2)
C15C C16C C11C 120.5(2)
C22C C17C C18C 119.1(2)
C22C C17C P1C 119.51(17)
C18C C17C P1C 121.44(16)
C19C C18C C17C 119.7(2)
C20C C19C C18C 120.0(2)
C21C C20C C19C 120.3(2)
C20C C21C C22C 120.1(2)
C21C C22C C17C 120.8(2)
C11D P1D C17D 106.52(9)
C11D P1D C1D 107.83(9)
C17D P1D C1D 104.13(9)
C11D P1D B1D 113.55(10)
C17D P1D B1D 112.15(10)
C1D P1D B1D 112.06(10)
C2D O1D C3D 112.83(16)
C2D C1D C4D 116.63(15)
C2D C1D P1D 108.89(13)
C4D C1D P1D 111.38(13)
O1D C2D C1D 106.82(15)
O2D C4D C5D 111.40(16)
O2D C4D C1D 106.05(15)
C5D C4D C1D 112.97(16)
C6D C5D C10D 117.5(2)
C6D C5D C4D 120.31(19)
C10D C5D C4D 122.17(19)
C7D C6D C5D 121.9(2)
C8D C7D C6D 119.9(3)
C9D C8D C7D 119.2(2)
C8D C9D C10D 121.0(3)
C9D C10D C5D 120.5(2)
C16D C11D C12D 118.94(18)
C16D C11D P1D 118.81(16)
C12D C11D P1D 122.09(15)
C13D C12D C11D 119.96(19)
C14D C13D C12D 120.3(2)
C15D C14D C13D 120.0(2)
C14D C15D C16D 120.0(2)
C11D C16D C15D 120.8(2)
C18D C17D C22D 118.56(18)
C18D C17D P1D 118.61(14)
C22D C17D P1D 122.79(15)
C19D C18D C17D 120.84(18)
C20D C19D C18D 119.8(2)
C21D C20D C19D 119.9(2)
C20D C21D C22D 120.4(2)
C21D C22D C17D 120.5(2)

loop_
_geom_bond_atom_site_label_1
_geom_bond_atom_site_label_2
_geom_bond_distance
P1A C11A 1.8120(19)
P1A C17A 1.820(2)
P1A C1A 1.853(2)
P1A B1A 1.910(2)
O1A C4A 1.424(2)
O2A C2A 1.421(2)
O2A C3A 1.425(2)
C1A C2A 1.536(3)
C1A C4A 1.540(3)
C4A C5A 1.514(3)
C5A C10A 1.391(3)
C5A C6A 1.397(3)
C6A C7A 1.386(3)
C7A C8A 1.375(3)
C8A C9A 1.385(3)
C9A C10A 1.392(3)
C11A C12A 1.395(3)
C11A C16A 1.399(3)
C12A C13A 1.393(3)
C13A C14A 1.382(3)
C14A C15A 1.376(3)
C15A C16A 1.399(3)
C17A C18A 1.383(3)
C17A C22A 1.395(3)
C18A C19A 1.383(3)
C19A C20A 1.374(3)
C20A C21A 1.376(3)
C21A C22A 1.384(3)
P1C C11C 1.8148(19)
P1C C17C 1.816(2)
P1C C1C 1.844(2)
P1C B1C 1.913(3)
O1C C2C 1.423(2)
O1C C3C 1.430(2)
O2C C4C 1.431(2)
C1C C2C 1.531(3)
C1C C4C 1.565(3)
C4C C5C 1.521(3)
C5C C6C 1.392(3)
C5C C10C 1.395(3)
C6C C7C 1.392(3)
C7C C8C 1.386(3)
C8C C9C 1.384(3)
C9C C10C 1.390(3)
C11C C12C 1.376(3)
C11C C16C 1.385(3)
C12C C13C 1.395(3)
C13C C14C 1.370(3)
C14C C15C 1.368(3)
C15C C16C 1.383(3)
C17C C22C 1.393(3)
C17C C18C 1.396(3)
C18C C19C 1.393(3)
C19C C20C 1.391(3)
C20C C21C 1.367(4)
C21C C22C 1.383(3)
P1D C11D 1.8097(19)
P1D C17D 1.8129(19)
P1D C1D 1.8376(19)
P1D B1D 1.916(2)
O1D C2D 1.416(2)
O1D C3D 1.426(2)
O2D C4D 1.422(2)
C1D C2D 1.532(2)
C1D C4D 1.558(3)
C4D C5D 1.505(3)
C5D C6D 1.386(3)
C5D C10D 1.393(3)
C6D C7D 1.381(3)
C7D C8D 1.379(4)
C8D C9D 1.372(4)
C9D C10D 1.388(3)
C11D C16D 1.385(3)
C11D C12D 1.398(3)
C12D C13D 1.390(3)
C13D C14D 1.383(3)
C14D C15D 1.378(3)
C15D C16D 1.387(3)
C17D C18D 1.392(3)
C17D C22D 1.393(3)
C18D C19D 1.387(3)
C19D C20D 1.383(3)
C20D C21D 1.381(3)
C21D C22D 1.381(3)

loop_
_geom_torsion_atom_site_label_1
_geom_torsion_atom_site_label_2
_geom_torsion_atom_site_label_3
_geom_torsion_atom_site_label_4
_geom_torsion
C11A P1A C1A C2A 165.51(12)
C17A P1A C1A C2A 55.47(14)
B1A P1A C1A C2A -67.25(16)
C11A P1A C1A C4A -69.42(15)
C17A P1A C1A C4A -179.45(13)
B1A P1A C1A C4A 57.82(16)
C3A O2A C2A C1A -160.71(17)
C4A C1A C2A O2A 90.14(18)
P1A C1A C2A O2A -145.68(12)
C2A C1A C4A O1A -166.12(16)
P1A C1A C4A O1A 71.20(16)
C2A C1A C4A C5A -43.5(2)
P1A C1A C4A C5A -166.16(13)
O1A C4A C5A C10A 43.4(2)
C1A C4A C5A C10A -74.5(2)
O1A C4A C5A C6A -139.44(18)
C1A C4A C5A C6A 102.6(2)
C10A C5A C6A C7A 1.8(3)
C4A C5A C6A C7A -175.41(18)
C5A C6A C7A C8A -0.1(3)
C6A C7A C8A C9A -1.2(3)
C7A C8A C9A C10A 0.7(3)
C6A C5A C10A C9A -2.2(3)
C4A C5A C10A C9A 174.99(18)
C8A C9A C10A C5A 1.0(3)
C17A P1A C11A C12A 79.16(19)
C1A P1A C11A C12A -30.83(19)
B1A P1A C11A C12A -157.39(18)
C17A P1A C11A C16A -93.58(16)
C1A P1A C11A C16A 156.43(15)
B1A P1A C11A C16A 29.87(19)
C16A C11A C12A C13A 0.1(3)
P1A C11A C12A C13A -172.45(16)
C11A C12A C13A C14A 0.0(3)
C12A C13A C14A C15A -0.1(3)
C13A C14A C15A C16A 0.1(3)
C14A C15A C16A C11A -0.1(3)
C12A C11A C16A C15A -0.1(3)
P1A C11A C16A C15A 172.99(17)
C11A P1A C17A C18A 108.84(18)
C1A P1A C17A C18A -134.42(18)
B1A P1A C17A C18A -13.6(2)
C11A P1A C17A C22A -72.08(18)
C1A P1A C17A C22A 44.66(19)
B1A P1A C17A C22A 165.49(17)
C22A C17A C18A C19A -0.2(3)
P1A C17A C18A C19A 178.91(18)
C17A C18A C19A C20A -0.9(4)
C18A C19A C20A C21A 1.2(4)
C19A C20A C21A C22A -0.3(4)
C20A C21A C22A C17A -0.8(3)
C18A C17A C22A C21A 1.0(3)
P1A C17A C22A C21A -178.07(17)
C11C P1C C1C C2C 172.56(12)
C17C P1C C1C C2C 60.36(14)
B1C P1C C1C C2C -62.41(16)
C11C P1C C1C C4C -59.77(15)
C17C P1C C1C C4C -171.97(13)
B1C P1C C1C C4C 65.26(17)
C3C O1C C2C C1C -157.65(16)
C4C C1C C2C O1C 77.1(2)
P1C C1C C2C O1C -157.81(12)
C2C C1C C4C O2C -126.41(17)
P1C C1C C4C O2C 110.22(14)
C2C C1C C4C C5C -3.3(2)
P1C C1C C4C C5C -126.71(16)
O2C C4C C5C C6C -149.02(18)
C1C C4C C5C C6C 90.6(2)
O2C C4C C5C C10C 31.1(2)
C1C C4C C5C C10C -89.3(2)
C10C C5C C6C C7C 1.3(3)
C4C C5C C6C C7C -178.64(19)
C5C C6C C7C C8C -1.0(3)
C6C C7C C8C C9C 0.3(3)
C7C C8C C9C C10C 0.1(3)
C8C C9C C10C C5C 0.2(3)
C6C C5C C10C C9C -0.9(3)
C4C C5C C10C C9C 179.00(19)
C17C P1C C11C C12C 87.4(2)
C1C P1C C11C C12C -25.3(2)
B1C P1C C11C C12C -149.99(19)
C17C P1C C11C C16C -88.32(17)
C1C P1C C11C C16C 159.02(16)
B1C P1C C11C C16C 34.3(2)
C16C C11C C12C C13C 0.2(3)
P1C C11C C12C C13C -175.50(19)
C11C C12C C13C C14C 0.4(4)
C12C C13C C14C C15C -0.7(4)
C13C C14C C15C C16C 0.3(4)
C14C C15C C16C C11C 0.4(4)
C12C C11C C16C C15C -0.6(3)
P1C C11C C16C C15C 175.33(18)
C11C P1C C17C C22C 110.81(17)
C1C P1C C17C C22C -134.49(17)
B1C P1C C17C C22C -11.9(2)
C11C P1C C17C C18C -68.68(18)
C1C P1C C17C C18C 46.02(18)
B1C P1C C17C C18C 168.58(17)
C22C C17C C18C C19C 1.1(3)
P1C C17C C18C C19C -179.41(15)
C17C C18C C19C C20C -0.6(3)
C18C C19C C20C C21C -0.9(3)
C19C C20C C21C C22C 2.0(3)
C20C C21C C22C C17C -1.5(3)
C18C C17C C22C C21C -0.1(3)
P1C C17C C22C C21C -179.57(17)
C11D P1D C1D C2D 169.97(13)
C17D P1D C1D C2D 57.08(14)
B1D P1D C1D C2D -64.35(16)
C11D P1D C1D C4D -60.05(15)
C17D P1D C1D C4D -172.93(13)
B1D P1D C1D C4D 65.64(16)
C3D O1D C2D C1D -172.59(17)
C4D C1D C2D O1D 88.44(19)
P1D C1D C2D O1D -144.51(13)
C2D C1D C4D O2D -136.51(17)
P1D C1D C4D O2D 97.68(15)
C2D C1D C4D C5D -14.2(2)
P1D C1D C4D C5D -140.02(15)
O2D C4D C5D C6D -144.11(19)
C1D C4D C5D C6D 96.6(2)
O2D C4D C5D C10D 38.6(3)
C1D C4D C5D C10D -80.6(2)
C10D C5D C6D C7D 1.4(3)
C4D C5D C6D C7D -176.0(2)
C5D C6D C7D C8D -1.7(4)
C6D C7D C8D C9D 1.3(4)
C7D C8D C9D C10D -0.7(4)
C8D C9D C10D C5D 0.5(4)
C6D C5D C10D C9D -0.9(3)
C4D C5D C10D C9D 176.5(2)
C17D P1D C11D C16D -108.69(17)
C1D P1D C11D C16D 140.04(16)
B1D P1D C11D C16D 15.2(2)
C17D P1D C11D C12D 66.54(18)
C1D P1D C11D C12D -44.73(19)
B1D P1D C11D C12D -169.53(17)
C16D C11D C12D C13D 1.0(3)
P1D C11D C12D C13D -174.19(17)
C11D C12D C13D C14D -0.1(3)
C12D C13D C14D C15D -1.4(4)
C13D C14D C15D C16D 2.0(4)
C12D C11D C16D C15D -0.5(3)
P1D C11D C16D C15D 174.91(18)
C14D C15D C16D C11D -1.0(4)
C11D P1D C17D C18D 105.40(17)
C1D P1D C17D C18D -140.78(16)
B1D P1D C17D C18D -19.40(19)
C11D P1D C17D C22D -76.82(18)
C1D P1D C17D C22D 37.00(18)
B1D P1D C17D C22D 158.38(16)
C22D C17D C18D C19D -0.3(3)
P1D C17D C18D C19D 177.58(16)
C17D C18D C19D C20D -1.1(3)
C18D C19D C20D C21D 1.7(3)
C19D C20D C21D C22D -0.9(3)
C20D C21D C22D C17D -0.6(3)
C18D C17D C22D C21D 1.1(3)
P1D C17D C22D C21D -176.63(15)
